data_7131051
loop_
_publ_author_name
'Udaya, Hosahalli S.'
'Basavarajappa, Ashokkumar'
'Gopalakrishna, Tullimilli Y.'
'Anand, Venkataramanarao G.'

_publ_section_title
;
 Topoisomers and aromaticity of a redox active 50&#x3c0; core-modified
 isophlorinoid.
;
_journal_name_full 'Chemical communications (Cambridge, England)'
_journal_paper_doi 10.1039/d2cc05637b
_journal_year 2022
_chemical_formula_moiety 'C110 H20 F50 S10, 2(Cl6 Sb), 4(C2 H4 Cl2) [+ solvent]'
_chemical_formula_sum 'C118 H36 Cl20 F50 S10 Sb2'
_chemical_formula_weight 3676.57
_space_group_crystal_system triclinic
_space_group_IT_number 2
_space_group_name_Hall '-P 1'
_space_group_name_H-M_alt 'P -1'
_atom_sites_solution_hydrogens geom
_audit_creation_method SHELXL-2019/1
_audit_update_record
;
2022-11-16 deposited with the CCDC.	2022-11-22 downloaded from the CCDC.
;
_cell_angle_alpha 81.290(8)
_cell_angle_beta 69.677(8)
_cell_angle_gamma 70.253(8)
_cell_formula_units_Z 1
_cell_length_a 13.852(4)
_cell_length_b 15.004(5)
_cell_length_c 18.787(6)
_cell_measurement_reflns_used 9284
_cell_measurement_temperature 100(2)
_cell_measurement_theta_max 22.77
_cell_measurement_theta_min 2.30
_cell_volume 3443.6(19)
_computing_cell_refinement 'Bruker SAINT'
_computing_data_collection 'Bruker APEX2'
_computing_data_reduction 'Bruker SAINT'
_computing_molecular_graphics 'Bruker SHELXTL'
_computing_publication_material 'Bruker SHELXTL'
_computing_structure_refinement 'SHELXL-2019/1 (Sheldrick, 2019)'
_computing_structure_solution 'SHELXS-97 (Sheldrick 2008)'
_diffrn_ambient_temperature 100(2)
_diffrn_measured_fraction_theta_full 0.999
_diffrn_measured_fraction_theta_max 0.999
_diffrn_measurement_device_type 'Bruker APEX-II CCD'
_diffrn_measurement_method '\f and \w scans'
_diffrn_radiation_type MoK\a
_diffrn_radiation_wavelength 0.71073
_diffrn_reflns_av_R_equivalents 0.1265
_diffrn_reflns_av_unetI/netI 0.0698
_diffrn_reflns_Laue_measured_fraction_full 0.999
_diffrn_reflns_Laue_measured_fraction_max 0.999
_diffrn_reflns_limit_h_max 16
_diffrn_reflns_limit_h_min -16
_diffrn_reflns_limit_k_max 17
_diffrn_reflns_limit_k_min -17
_diffrn_reflns_limit_l_max 22
_diffrn_reflns_limit_l_min -22
_diffrn_reflns_number 117976
_diffrn_reflns_point_group_measured_fraction_full 0.999
_diffrn_reflns_point_group_measured_fraction_max 0.999
_diffrn_reflns_theta_full 25.000
_diffrn_reflns_theta_max 25.000
_diffrn_reflns_theta_min 2.295
_exptl_absorpt_coefficient_mu 1.048
_exptl_absorpt_correction_T_max 0.901
_exptl_absorpt_correction_T_min 0.864
_exptl_absorpt_correction_type multi-scan
_exptl_crystal_colour 'Metallic blue'
_exptl_crystal_density_diffrn 1.773
_exptl_crystal_description Block
_exptl_crystal_F_000 1796
_exptl_crystal_size_max 0.14
_exptl_crystal_size_mid 0.12
_exptl_crystal_size_min 0.10
_refine_diff_density_max 1.227
_refine_diff_density_min -1.077
_refine_diff_density_rms 0.109
_refine_ls_extinction_method none
_refine_ls_goodness_of_fit_ref 1.061
_refine_ls_hydrogen_treatment constr
_refine_ls_matrix_type full
_refine_ls_number_parameters 901
_refine_ls_number_reflns 12125
_refine_ls_number_restraints 13
_refine_ls_restrained_S_all 1.069
_refine_ls_R_factor_all 0.1083
_refine_ls_R_factor_gt 0.0561
_refine_ls_shift/su_max 0.000
_refine_ls_shift/su_mean 0.000
_refine_ls_structure_factor_coef Fsqd
_refine_ls_weighting_details 'w=1/[\s^2^(Fo^2^)+(0.0490P)^2^+15.1027P] where P=(Fo^2^+2Fc^2^)/3'
_refine_ls_weighting_scheme calc
_refine_ls_wR_factor_gt 0.1161
_refine_ls_wR_factor_ref 0.1415
_reflns_Friedel_coverage 0.000
_reflns_number_gt 7841
_reflns_number_total 12125
_reflns_threshold_expression 'I > 2\s(I)'
_cod_data_source_file d2cc05637b2.cif
_cod_data_source_block 10_dication
_cod_depositor_comments
;
The following automatic conversions were performed:

data item '_exptl_absorpt_correction_type' value 'Multi scan' was
changed to 'multi-scan' in accordance with the
/home/data/users/saulius/crontab/automatic-downloads/rss-feeds/RSC/lib/dictionaries/cif_core.dic
dictionary named 'cif_core.dic' version 2.4.2 last updated on
2011-04-26.

Automatic conversion script
Id: cif_fix_values 7556 2019-12-06 15:28:31Z antanas 
;
_cod_original_cell_volume 3443.7(19)
_cod_database_code 7131051
_shelx_shelxl_version_number 2019/1
_shelx_space_group_comment
;
The symmetry employed for this shelxl refinement is uniquely defined
by the following loop, which should always be used as a source of
symmetry information in preference to the above space-group names.
They are only intended as comments.
;

loop_
_space_group_symop_operation_xyz
'x, y, z'
'-x, -y, -z'

loop_
_atom_site_label
_atom_site_type_symbol
_atom_site_fract_x
_atom_site_fract_y
_atom_site_fract_z
_atom_site_U_iso_or_equiv
_atom_site_adp_type
_atom_site_occupancy
_atom_site_site_symmetry_order
_atom_site_calc_flag
_atom_site_refinement_flags_posn
_atom_site_refinement_flags_adp
_atom_site_refinement_flags_occupancy
_atom_site_disorder_assembly
_atom_site_disorder_group
C1 C 1.0766(5) 0.2053(4) 0.0422(3) 0.0219(13) Uani 1 1 d . . . . .
C2 C 1.0099(5) 0.2809(4) 0.0125(3) 0.0223(13) Uani 1 1 d . . . . .
C3 C 0.9015(4) 0.3338(4) 0.0507(3) 0.0213(13) Uani 1 1 d . . . . .
C4 C 0.8380(4) 0.4135(4) 0.0201(3) 0.0218(13) Uani 1 1 d . . . . .
H4 H 0.863504 0.439143 -0.029699 0.026 Uiso 1 1 calc R U . . .
C5 C 0.7362(5) 0.4507(4) 0.0685(3) 0.0213(13) Uani 1 1 d . . . . .
H5 H 0.684209 0.504847 0.055621 0.026 Uiso 1 1 calc R U . . .
C6 C 0.7155(4) 0.4012(4) 0.1394(3) 0.0227(14) Uani 1 1 d . . . . .
C7 C 0.6165(4) 0.4207(4) 0.1994(3) 0.0188(13) Uani 1 1 d . . . . .
C8 C 0.6000(4) 0.3861(4) 0.2742(3) 0.0202(13) Uani 1 1 d . . . . .
C9 C 0.5011(5) 0.3879(4) 0.3302(3) 0.0226(13) Uani 1 1 d . . . . .
H9 H 0.433317 0.416543 0.321700 0.027 Uiso 1 1 calc R U . . .
C10 C 0.5105(5) 0.3449(4) 0.3982(3) 0.0235(14) Uani 1 1 d . . . . .
H10 H 0.450226 0.340392 0.440949 0.028 Uiso 1 1 calc R U . . .
C11 C 0.6185(4) 0.3080(4) 0.3985(3) 0.0211(13) Uani 1 1 d . . . . .
C12 C 0.6519(4) 0.2597(4) 0.4604(3) 0.0215(13) Uani 1 1 d . . . . .
C13 C 0.7547(5) 0.2348(4) 0.4653(3) 0.0216(13) Uani 1 1 d . . . . .
C14 C 0.8513(4) 0.2508(4) 0.4139(3) 0.0243(14) Uani 1 1 d . . . . .
H14 H 0.855352 0.281563 0.365388 0.029 Uiso 1 1 calc R U . . .
C15 C 0.9360(5) 0.2186(4) 0.4402(3) 0.0247(14) Uani 1 1 d . . . . .
H15 H 1.004956 0.225475 0.411943 0.030 Uiso 1 1 calc R U . . .
C16 C 0.9145(4) 0.1732(4) 0.5140(3) 0.0204(13) Uani 1 1 d . . . . .
C17 C 0.9879(5) 0.1354(4) 0.5530(3) 0.0234(14) Uani 1 1 d . . . . .
C18 C 0.9679(5) 0.0890(5) 0.6268(3) 0.0313(16) Uani 1 1 d . . . . .
C19 C 1.0436(6) 0.0212(7) 0.6542(5) 0.085(4) Uani 1 1 d . . . . .
H19 H 1.118695 0.001708 0.626461 0.103 Uiso 1 1 calc R U . . .
C20 C 1.0002(7) -0.0162(7) 0.7260(5) 0.071(3) Uani 1 1 d . U . . .
H20 H 1.042894 -0.064245 0.751493 0.085 Uiso 1 1 calc R U . . .
C21 C 0.8898(5) 0.0228(5) 0.7570(3) 0.0313(16) Uani 1 1 d . . . . .
C22 C 0.8156(5) 0.0059(4) 0.8299(3) 0.0251(14) Uani 1 1 d . . . . .
C23 C 0.8384(4) -0.0666(4) 0.8810(3) 0.0224(13) Uani 1 1 d . . . . .
C24 C 0.7676(4) -0.0810(4) 0.9551(3) 0.0238(14) Uani 1 1 d . . . . .
H24 H 0.694654 -0.042045 0.973733 0.029 Uiso 1 1 calc R U . . .
C25 C 0.8131(5) -0.1544(4) 0.9963(3) 0.0249(14) Uani 1 1 d . . . . .
H25 H 0.775141 -0.170861 1.046642 0.030 Uiso 1 1 calc R U . . .
C26 C 1.0530(4) 0.3081(4) -0.0697(3) 0.0234(14) Uani 1 1 d . . . . .
C27 C 1.1192(5) 0.3651(4) -0.0954(3) 0.0274(15) Uani 1 1 d . . . . .
C28 C 1.1554(5) 0.3921(4) -0.1713(3) 0.0295(15) Uani 1 1 d . . . . .
C29 C 1.1252(5) 0.3607(5) -0.2225(3) 0.0312(16) Uani 1 1 d . . . . .
C30 C 1.0594(5) 0.3049(5) -0.1987(3) 0.0345(16) Uani 1 1 d . . . . .
C31 C 1.0227(5) 0.2803(5) -0.1234(3) 0.0302(15) Uani 1 1 d . . . . .
C32 C 0.5190(4) 0.4826(4) 0.1789(3) 0.0185(13) Uani 1 1 d . . . . .
C33 C 0.4535(5) 0.5662(4) 0.2142(3) 0.0255(14) Uani 1 1 d . . . . .
C34 C 0.3640(5) 0.6223(5) 0.1950(4) 0.0378(18) Uani 1 1 d . . . . .
C35 C 0.3392(5) 0.5969(5) 0.1385(4) 0.0376(18) Uani 1 1 d . . . . .
C36 C 0.4020(5) 0.5142(5) 0.1028(3) 0.0297(16) Uani 1 1 d . . . . .
C37 C 0.4905(4) 0.4580(4) 0.1233(3) 0.0206(13) Uani 1 1 d . . . . .
C38 C 0.5667(4) 0.2330(4) 0.5277(3) 0.0226(14) Uani 1 1 d . . . . .
C39 C 0.5072(5) 0.2924(5) 0.5878(3) 0.0295(15) Uani 1 1 d . . . . .
C40 C 0.4303(5) 0.2666(6) 0.6498(3) 0.0352(17) Uani 1 1 d . . . . .
C41 C 0.4110(5) 0.1831(6) 0.6513(4) 0.0376(18) Uani 1 1 d . . . . .
C42 C 0.4683(5) 0.1244(5) 0.5926(4) 0.0369(17) Uani 1 1 d . . . . .
C43 C 0.5463(5) 0.1495(5) 0.5313(3) 0.0286(15) Uani 1 1 d . . . . .
C44 C 0.7052(5) 0.0772(4) 0.8516(3) 0.0233(14) Uani 1 1 d . . . . .
C45 C 0.6752(5) 0.1428(4) 0.9057(3) 0.0262(14) Uani 1 1 d . . . . .
C46 C 0.5747(5) 0.2094(4) 0.9273(3) 0.0289(15) Uani 1 1 d . . . . .
C47 C 0.4999(5) 0.2111(4) 0.8935(3) 0.0272(15) Uani 1 1 d . . . . .
C48 C 0.5263(5) 0.1469(5) 0.8399(3) 0.0279(15) Uani 1 1 d . . . . .
C49 C 0.6280(5) 0.0817(4) 0.8195(3) 0.0234(14) Uani 1 1 d . . . . .
C50 C 0.1774(7) 0.5090(7) 0.5404(6) 0.074(3) Uani 1 1 d . . . . .
H50A H 0.149474 0.457040 0.569091 0.088 Uiso 1 1 calc R U . . .
H50B H 0.126127 0.569098 0.563705 0.088 Uiso 1 1 calc R U . . .
C51 C 0.1775(9) 0.5115(9) 0.4648(5) 0.102(4) Uani 1 1 d . . . . .
H51A H 0.102013 0.523728 0.466207 0.122 Uiso 1 1 calc R U . . .
H51B H 0.219519 0.447763 0.444429 0.122 Uiso 1 1 calc R U . . .
C53 C 0.5695(9) 0.1408(7) 0.1332(5) 0.101(4) Uani 1 1 d D . . . .
H53A H 0.647776 0.130379 0.106909 0.121 Uiso 1 1 calc R U . . .
H53B H 0.530400 0.209422 0.138122 0.121 Uiso 1 1 calc R U . . .
C54 C 0.5487(11) 0.0897(8) 0.2023(7) 0.155(7) Uani 1 1 d D . . . .
H54A H 0.588182 0.021093 0.197949 0.186 Uiso 1 1 calc R U . . .
H54B H 0.470618 0.100371 0.229266 0.186 Uiso 1 1 calc R U . . .
C55 C 1.0996(4) 0.1423(4) 0.5164(3) 0.0205(13) Uani 1 1 d . . . . .
C56 C 1.1720(5) 0.0943(4) 0.4530(3) 0.0239(14) Uani 1 1 d . . . . .
C57 C 1.2764(5) 0.0988(4) 0.4211(3) 0.0246(14) Uani 1 1 d . . . . .
C58 C 1.3082(5) 0.1567(5) 0.4513(4) 0.0282(15) Uani 1 1 d . . . . .
C59 C 1.2380(5) 0.2077(5) 0.5128(4) 0.0311(15) Uani 1 1 d . . . . .
C60 C 1.1355(5) 0.2005(5) 0.5446(3) 0.0290(15) Uani 1 1 d . . . . .
Cl1 Cl 0.10466(15) 0.36213(14) 0.38102(11) 0.0503(5) Uani 1 1 d . . . . .
Cl2 Cl 0.33947(13) 0.32152(13) 0.24638(11) 0.0442(5) Uani 1 1 d . . . . .
Cl3 Cl 0.2208(2) 0.3388(2) 0.11430(12) 0.0860(9) Uani 1 1 d . . . . .
Cl4 Cl -0.02031(14) 0.38276(14) 0.25162(13) 0.0553(6) Uani 1 1 d . . . . .
Cl5 Cl 0.18059(13) 0.18881(12) 0.26429(9) 0.0353(4) Uani 1 1 d . . . . .
Cl6 Cl 0.13834(17) 0.51454(15) 0.23298(18) 0.0854(9) Uani 1 1 d . . . . .
Cl7 Cl 0.30048(18) 0.49334(14) 0.55163(11) 0.0571(5) Uani 1 1 d . . . . .
Cl8 Cl 0.23091(18) 0.59685(15) 0.39891(12) 0.0605(6) Uani 1 1 d . . . . .
Cl9 Cl 0.50423(17) 0.07282(14) 0.08444(11) 0.0549(5) Uani 1 1 d . . . . .
Cl10 Cl 0.6123(2) 0.1573(2) 0.24442(15) 0.0889(9) Uani 1 1 d . . . . .
F1 F 1.1503(3) 0.3952(3) -0.04589(18) 0.0360(9) Uani 1 1 d . . . . .
F2 F 1.2167(3) 0.4498(3) -0.19323(19) 0.0412(10) Uani 1 1 d . . . . .
F3 F 1.1612(3) 0.3855(3) -0.29655(19) 0.0465(11) Uani 1 1 d . . . . .
F4 F 1.0315(3) 0.2741(3) -0.2496(2) 0.0529(12) Uani 1 1 d . . . . .
F5 F 0.9553(3) 0.2280(3) -0.10141(19) 0.0422(10) Uani 1 1 d . . . . .
F6 F 0.4778(3) 0.5962(3) 0.2674(2) 0.0400(10) Uani 1 1 d . . . . .
F7 F 0.3036(3) 0.7035(3) 0.2307(2) 0.0621(14) Uani 1 1 d . . . . .
F8 F 0.2543(3) 0.6528(3) 0.1183(3) 0.0635(14) Uani 1 1 d . U . . .
F9 F 0.3780(3) 0.4881(3) 0.0477(2) 0.0514(12) Uani 1 1 d . . . . .
F10 F 0.5481(3) 0.3769(2) 0.08776(18) 0.0302(8) Uani 1 1 d . . . . .
F11 F 0.5247(3) 0.3746(3) 0.5867(2) 0.0397(10) Uani 1 1 d . . . . .
F12 F 0.3759(3) 0.3242(3) 0.7080(2) 0.0520(12) Uani 1 1 d . . . . .
F13 F 0.3337(3) 0.1607(3) 0.7104(2) 0.0541(12) Uani 1 1 d . . . . .
F14 F 0.4489(4) 0.0420(3) 0.5938(3) 0.0578(12) Uani 1 1 d . . . . .
F15 F 0.6036(3) 0.0890(3) 0.4754(2) 0.0406(10) Uani 1 1 d . . . . .
F16 F 0.7460(3) 0.1423(3) 0.93988(19) 0.0355(9) Uani 1 1 d . . . . .
F17 F 0.5487(3) 0.2719(3) 0.9796(2) 0.0416(10) Uani 1 1 d . . . . .
F18 F 0.4019(3) 0.2759(3) 0.9135(2) 0.0421(10) Uani 1 1 d . . . . .
F19 F 0.4529(3) 0.1484(3) 0.8080(2) 0.0390(9) Uani 1 1 d . . . . .
F20 F 0.6495(3) 0.0207(2) 0.76696(19) 0.0312(8) Uani 1 1 d . . . . .
F21 F 1.1422(3) 0.0392(3) 0.4199(2) 0.0383(9) Uani 1 1 d . . . . .
F22 F 1.3454(3) 0.0489(3) 0.3606(2) 0.0449(10) Uani 1 1 d . . . . .
F23 F 1.4080(3) 0.1649(3) 0.4205(2) 0.0448(10) Uani 1 1 d . . . . .
F24 F 1.2690(3) 0.2677(3) 0.5407(3) 0.0546(12) Uani 1 1 d . . . . .
F25 F 1.0678(3) 0.2530(3) 0.6044(2) 0.0529(12) Uani 1 1 d . . . . .
S1 S 0.82905(11) 0.30760(11) 0.14219(8) 0.0253(4) Uani 1 1 d . . . . .
S2 S 0.70541(11) 0.32990(12) 0.31096(8) 0.0258(4) Uani 1 1 d . . . . .
S3 S 0.84324(12) 0.10808(11) 0.69442(8) 0.0225(3) Uani 1 1 d . . . . .
S4 S 0.77950(12) 0.17467(11) 0.54771(8) 0.0245(4) Uani 1 1 d . . . . .
S5 S 0.96303(12) -0.15500(11) 0.86652(8) 0.0250(4) Uani 1 1 d . . . . .
Sb1 Sb 0.16095(3) 0.35139(3) 0.24586(3) 0.03364(14) Uani 1 1 d . . . . .

loop_
_atom_site_aniso_label
_atom_site_aniso_U_11
_atom_site_aniso_U_22
_atom_site_aniso_U_33
_atom_site_aniso_U_23
_atom_site_aniso_U_13
_atom_site_aniso_U_12
C1 0.023(3) 0.027(3) 0.012(3) 0.007(3) -0.005(2) -0.007(3)
C2 0.023(3) 0.028(4) 0.012(3) 0.000(3) -0.006(3) -0.004(3)
C3 0.016(3) 0.033(4) 0.013(3) -0.001(3) -0.005(2) -0.006(3)
C4 0.020(3) 0.028(3) 0.015(3) 0.005(3) -0.008(3) -0.004(3)
C5 0.021(3) 0.024(3) 0.018(3) 0.005(3) -0.011(3) -0.003(3)
C6 0.015(3) 0.031(4) 0.021(3) -0.001(3) -0.011(3) -0.001(3)
C7 0.015(3) 0.021(3) 0.020(3) 0.000(2) -0.007(2) -0.003(2)
C8 0.017(3) 0.026(3) 0.016(3) -0.001(3) -0.007(2) -0.002(3)
C9 0.019(3) 0.029(4) 0.020(3) 0.000(3) -0.011(3) -0.002(3)
C10 0.018(3) 0.036(4) 0.015(3) 0.000(3) -0.005(2) -0.006(3)
C11 0.019(3) 0.029(4) 0.017(3) 0.000(3) -0.009(2) -0.009(3)
C12 0.019(3) 0.029(4) 0.016(3) 0.004(3) -0.005(2) -0.008(3)
C13 0.028(3) 0.026(3) 0.012(3) 0.003(2) -0.008(3) -0.009(3)
C14 0.022(3) 0.036(4) 0.017(3) 0.008(3) -0.012(3) -0.009(3)
C15 0.023(3) 0.031(4) 0.020(3) 0.003(3) -0.008(3) -0.008(3)
C16 0.018(3) 0.024(3) 0.016(3) 0.001(2) -0.004(2) -0.005(3)
C17 0.019(3) 0.027(3) 0.021(3) 0.005(3) -0.007(3) -0.004(3)
C18 0.016(3) 0.045(4) 0.029(4) 0.011(3) -0.010(3) -0.007(3)
C19 0.022(4) 0.134(9) 0.047(5) 0.062(6) -0.002(4) 0.005(5)
C20 0.049(4) 0.079(4) 0.059(4) 0.036(3) -0.019(3) -0.003(3)
C21 0.017(3) 0.049(4) 0.021(3) 0.013(3) -0.010(3) -0.004(3)
C22 0.024(3) 0.032(4) 0.019(3) 0.006(3) -0.011(3) -0.007(3)
C23 0.021(3) 0.029(4) 0.015(3) 0.004(3) -0.010(3) -0.001(3)
C24 0.010(3) 0.029(4) 0.023(3) 0.001(3) 0.000(2) 0.000(3)
C25 0.024(3) 0.032(4) 0.014(3) 0.001(3) -0.004(3) -0.006(3)
C26 0.019(3) 0.029(4) 0.013(3) 0.003(3) -0.003(2) 0.000(3)
C27 0.030(4) 0.027(4) 0.018(3) -0.001(3) -0.004(3) -0.002(3)
C28 0.028(4) 0.029(4) 0.023(3) 0.003(3) 0.000(3) -0.008(3)
C29 0.032(4) 0.038(4) 0.012(3) 0.002(3) -0.004(3) 0.000(3)
C30 0.038(4) 0.050(5) 0.016(3) -0.003(3) -0.013(3) -0.008(4)
C31 0.028(4) 0.040(4) 0.019(3) 0.006(3) -0.005(3) -0.011(3)
C32 0.017(3) 0.023(3) 0.012(3) -0.001(2) -0.003(2) -0.004(3)
C33 0.028(3) 0.027(4) 0.015(3) 0.005(3) 0.001(3) -0.011(3)
C34 0.027(4) 0.023(4) 0.038(4) 0.012(3) 0.006(3) 0.001(3)
C35 0.021(3) 0.046(5) 0.035(4) 0.023(4) -0.012(3) -0.005(3)
C36 0.026(3) 0.049(4) 0.020(3) 0.015(3) -0.014(3) -0.019(3)
C37 0.018(3) 0.028(4) 0.014(3) 0.004(3) -0.005(2) -0.008(3)
C38 0.018(3) 0.032(4) 0.017(3) 0.004(3) -0.008(3) -0.006(3)
C39 0.027(4) 0.045(4) 0.019(3) 0.002(3) -0.012(3) -0.011(3)
C40 0.019(3) 0.067(5) 0.015(3) -0.002(3) -0.004(3) -0.007(3)
C41 0.025(4) 0.068(5) 0.023(4) 0.018(4) -0.011(3) -0.024(4)
C42 0.037(4) 0.043(5) 0.036(4) 0.018(3) -0.019(3) -0.021(4)
C43 0.027(3) 0.036(4) 0.022(3) 0.003(3) -0.012(3) -0.007(3)
C44 0.023(3) 0.025(3) 0.020(3) 0.005(3) -0.009(3) -0.004(3)
C45 0.031(4) 0.031(4) 0.018(3) 0.008(3) -0.010(3) -0.013(3)
C46 0.042(4) 0.026(4) 0.016(3) 0.001(3) -0.006(3) -0.011(3)
C47 0.020(3) 0.025(4) 0.027(3) 0.004(3) -0.004(3) -0.001(3)
C48 0.023(3) 0.036(4) 0.022(3) 0.004(3) -0.010(3) -0.004(3)
C49 0.027(3) 0.023(3) 0.018(3) 0.004(3) -0.009(3) -0.006(3)
C50 0.056(6) 0.065(6) 0.091(8) 0.024(5) -0.022(5) -0.020(5)
C51 0.108(9) 0.178(12) 0.057(6) -0.048(7) 0.011(6) -0.110(9)
C53 0.084(8) 0.066(7) 0.078(7) 0.026(6) 0.028(6) 0.000(6)
C54 0.129(11) 0.060(7) 0.165(13) -0.009(8) 0.090(10) -0.030(7)
C55 0.018(3) 0.026(3) 0.016(3) 0.008(3) -0.009(2) -0.005(3)
C56 0.026(3) 0.024(3) 0.025(3) 0.001(3) -0.016(3) -0.005(3)
C57 0.020(3) 0.030(4) 0.017(3) -0.004(3) -0.009(3) 0.005(3)
C58 0.016(3) 0.037(4) 0.033(4) 0.004(3) -0.014(3) -0.007(3)
C59 0.028(4) 0.038(4) 0.035(4) -0.008(3) -0.020(3) -0.006(3)
C60 0.024(3) 0.043(4) 0.018(3) -0.011(3) -0.008(3) -0.003(3)
Cl1 0.0490(11) 0.0544(12) 0.0484(11) -0.0201(9) -0.0004(9) -0.0248(10)
Cl2 0.0265(9) 0.0505(12) 0.0570(12) 0.0017(9) -0.0173(8) -0.0111(8)
Cl3 0.0951(19) 0.155(3) 0.0329(11) 0.0336(14) -0.0248(12) -0.0815(19)
Cl4 0.0345(10) 0.0475(12) 0.0907(15) 0.0302(11) -0.0350(10) -0.0196(9)
Cl5 0.0370(9) 0.0340(10) 0.0352(9) -0.0065(7) -0.0152(8) -0.0051(8)
Cl6 0.0466(12) 0.0416(13) 0.177(3) 0.0459(15) -0.0551(15) -0.0252(10)
Cl7 0.0697(14) 0.0436(12) 0.0446(11) -0.0042(9) -0.0071(10) -0.0110(10)
Cl8 0.0670(14) 0.0516(13) 0.0588(13) 0.0052(10) -0.0180(11) -0.0183(11)
Cl9 0.0617(13) 0.0479(12) 0.0400(11) 0.0034(9) 0.0018(9) -0.0186(10)
Cl10 0.0907(19) 0.096(2) 0.0828(18) -0.0429(15) 0.0051(15) -0.0493(16)
F1 0.054(2) 0.041(2) 0.0199(19) 0.0030(16) -0.0108(17) -0.025(2)
F2 0.054(2) 0.039(2) 0.027(2) 0.0054(17) -0.0028(18) -0.022(2)
F3 0.051(2) 0.062(3) 0.0140(19) 0.0103(18) -0.0037(17) -0.013(2)
F4 0.060(3) 0.089(3) 0.019(2) -0.001(2) -0.0190(19) -0.029(3)
F5 0.040(2) 0.072(3) 0.025(2) 0.0022(19) -0.0145(17) -0.027(2)
F6 0.053(2) 0.034(2) 0.031(2) -0.0107(17) -0.0066(19) -0.0131(19)
F7 0.052(3) 0.030(2) 0.055(3) 0.009(2) 0.013(2) 0.013(2)
F8 0.024(2) 0.071(3) 0.072(3) 0.045(2) -0.021(2) 0.000(2)
F9 0.048(2) 0.091(3) 0.036(2) 0.026(2) -0.033(2) -0.039(2)
F10 0.038(2) 0.039(2) 0.0187(18) -0.0077(16) -0.0097(16) -0.0136(18)
F11 0.035(2) 0.053(3) 0.031(2) -0.0123(18) -0.0028(17) -0.017(2)
F12 0.036(2) 0.094(4) 0.024(2) -0.011(2) 0.0031(18) -0.027(2)
F13 0.037(2) 0.100(4) 0.032(2) 0.024(2) -0.0111(19) -0.041(2)
F14 0.062(3) 0.055(3) 0.067(3) 0.022(2) -0.024(2) -0.038(2)
F15 0.041(2) 0.038(2) 0.043(2) -0.0059(19) -0.0088(19) -0.0154(19)
F16 0.040(2) 0.046(2) 0.027(2) -0.0002(17) -0.0177(17) -0.0152(19)
F17 0.056(3) 0.037(2) 0.030(2) -0.0118(18) -0.0094(19) -0.011(2)
F18 0.031(2) 0.037(2) 0.042(2) -0.0023(18) -0.0065(18) 0.0035(18)
F19 0.026(2) 0.049(2) 0.044(2) -0.0023(19) -0.0222(18) -0.0019(18)
F20 0.030(2) 0.036(2) 0.0272(19) -0.0055(17) -0.0133(16) -0.0040(17)
F21 0.035(2) 0.029(2) 0.056(2) -0.0147(18) -0.0256(19) 0.0001(17)
F22 0.024(2) 0.065(3) 0.035(2) -0.022(2) -0.0074(17) 0.0054(19)
F23 0.020(2) 0.061(3) 0.051(2) -0.003(2) -0.0074(18) -0.0129(19)
F24 0.039(2) 0.063(3) 0.079(3) -0.034(2) -0.028(2) -0.014(2)
F25 0.034(2) 0.088(3) 0.039(2) -0.039(2) -0.0101(19) -0.006(2)
S1 0.0181(8) 0.0355(9) 0.0133(7) 0.0058(6) -0.0046(6) -0.0004(7)
S2 0.0165(7) 0.0458(10) 0.0124(7) 0.0058(7) -0.0076(6) -0.0060(7)
S3 0.0238(8) 0.0240(8) 0.0136(7) 0.0030(6) -0.0062(6) -0.0013(7)
S4 0.0200(8) 0.0360(9) 0.0188(8) 0.0129(7) -0.0112(6) -0.0109(7)
S5 0.0196(8) 0.0334(9) 0.0136(7) 0.0057(6) -0.0058(6) -0.0001(7)
Sb1 0.0229(2) 0.0366(3) 0.0407(3) 0.0117(2) -0.0128(2) -0.0112(2)

loop_
_atom_type_symbol
_atom_type_description
_atom_type_scat_dispersion_real
_atom_type_scat_dispersion_imag
_atom_type_scat_source
C C 0.0033 0.0016 'International Tables Vol C Tables 4.2.6.8 and 6.1.1.4'
H H 0.0000 0.0000 'International Tables Vol C Tables 4.2.6.8 and 6.1.1.4'
F F 0.0171 0.0103 'International Tables Vol C Tables 4.2.6.8 and 6.1.1.4'
S S 0.1246 0.1234 'International Tables Vol C Tables 4.2.6.8 and 6.1.1.4'
Sb Sb -0.5866 1.5461 'International Tables Vol C Tables 4.2.6.8 and 6.1.1.4'
Cl Cl 0.1484 0.1585 'International Tables Vol C Tables 4.2.6.8 and 6.1.1.4'

loop_
_geom_angle_atom_site_label_1
_geom_angle_atom_site_label_2
_geom_angle_atom_site_label_3
_geom_angle
_geom_angle_site_symmetry_1
_geom_angle_site_symmetry_3
_geom_angle_publ_flag
C2 C1 C25 126.3(5) . 2_756 ?
C2 C1 S5 124.5(4) . 2_756 ?
C25 C1 S5 109.1(4) 2_756 2_756 ?
C1 C2 C3 126.9(5) . . ?
C1 C2 C26 117.5(5) . . ?
C3 C2 C26 115.5(5) . . ?
C4 C3 C2 125.5(5) . . ?
C4 C3 S1 110.4(4) . . ?
C2 C3 S1 124.1(4) . . ?
C5 C4 C3 113.8(5) . . ?
C4 C5 C6 113.5(5) . . ?
C5 C6 C7 126.4(5) . . ?
C5 C6 S1 110.0(4) . . ?
C7 C6 S1 123.6(4) . . ?
C8 C7 C6 126.9(5) . . ?
C8 C7 C32 117.1(5) . . ?
C6 C7 C32 115.9(5) . . ?
C7 C8 C9 127.5(5) . . ?
C7 C8 S2 122.8(4) . . ?
C9 C8 S2 109.7(4) . . ?
C10 C9 C8 114.3(5) . . ?
C9 C10 C11 113.3(5) . . ?
C12 C11 C10 125.5(5) . . ?
C12 C11 S2 124.4(4) . . ?
C10 C11 S2 110.1(4) . . ?
C13 C12 C11 126.1(5) . . ?
C13 C12 C38 117.2(5) . . ?
C11 C12 C38 116.7(5) . . ?
C12 C13 C14 131.4(5) . . ?
C12 C13 S4 118.9(4) . . ?
C14 C13 S4 109.6(4) . . ?
C15 C14 C13 114.1(5) . . ?
C14 C15 C16 114.8(5) . . ?
C17 C16 C15 125.5(5) . . ?
C17 C16 S4 125.3(4) . . ?
C15 C16 S4 109.3(4) . . ?
C16 C17 C18 126.2(5) . . ?
C16 C17 C55 118.2(5) . . ?
C18 C17 C55 115.6(5) . . ?
C19 C18 C17 126.2(6) . . ?
C19 C18 S3 109.2(5) . . ?
C17 C18 S3 124.6(4) . . ?
C18 C19 C20 113.9(7) . . ?
C21 C20 C19 114.0(7) . . ?
C20 C21 C22 131.2(6) . . ?
C20 C21 S3 108.8(5) . . ?
C22 C21 S3 119.9(4) . . ?
C23 C22 C21 126.0(5) . . ?
C23 C22 C44 117.8(5) . . ?
C21 C22 C44 116.1(5) . . ?
C22 C23 C24 126.5(5) . . ?
C22 C23 S5 124.5(5) . . ?
C24 C23 S5 109.0(4) . . ?
C25 C24 C23 114.5(5) . . ?
C24 C25 C1 114.3(5) . 2_756 ?
C27 C26 C31 116.7(5) . . ?
C27 C26 C2 122.9(5) . . ?
C31 C26 C2 120.3(5) . . ?
F1 C27 C26 119.4(5) . . ?
F1 C27 C28 118.5(6) . . ?
C26 C27 C28 122.1(6) . . ?
F2 C28 C29 121.1(5) . . ?
F2 C28 C27 119.9(6) . . ?
C29 C28 C27 119.0(6) . . ?
F3 C29 C30 120.4(6) . . ?
F3 C29 C28 119.4(6) . . ?
C30 C29 C28 120.2(6) . . ?
F4 C30 C29 119.5(6) . . ?
F4 C30 C31 120.3(6) . . ?
C29 C30 C31 120.2(6) . . ?
F5 C31 C30 118.8(6) . . ?
F5 C31 C26 119.4(5) . . ?
C30 C31 C26 121.8(6) . . ?
C37 C32 C33 116.6(5) . . ?
C37 C32 C7 120.9(5) . . ?
C33 C32 C7 122.5(5) . . ?
F6 C33 C34 118.0(6) . . ?
F6 C33 C32 120.1(5) . . ?
C34 C33 C32 121.9(6) . . ?
F7 C34 C35 120.6(6) . . ?
F7 C34 C33 119.4(7) . . ?
C35 C34 C33 120.0(6) . . ?
F8 C35 C34 120.0(7) . . ?
F8 C35 C36 120.5(7) . . ?
C34 C35 C36 119.6(6) . . ?
F9 C36 C35 120.2(6) . . ?
F9 C36 C37 119.9(6) . . ?
C35 C36 C37 119.9(6) . . ?
F10 C37 C32 120.3(5) . . ?
F10 C37 C36 117.7(5) . . ?
C32 C37 C36 122.0(6) . . ?
C43 C38 C39 117.9(6) . . ?
C43 C38 C12 121.2(5) . . ?
C39 C38 C12 121.0(6) . . ?
F11 C39 C38 119.9(5) . . ?
F11 C39 C40 119.5(6) . . ?
C38 C39 C40 120.6(7) . . ?
F12 C40 C41 120.5(6) . . ?
F12 C40 C39 119.4(7) . . ?
C41 C40 C39 120.1(6) . . ?
F13 C41 C42 120.7(7) . . ?
F13 C41 C40 119.3(7) . . ?
C42 C41 C40 119.9(6) . . ?
F14 C42 C41 119.9(6) . . ?
F14 C42 C43 120.2(7) . . ?
C41 C42 C43 119.9(7) . . ?
F15 C43 C38 119.9(5) . . ?
F15 C43 C42 118.4(6) . . ?
C38 C43 C42 121.6(6) . . ?
C49 C44 C45 116.1(5) . . ?
C49 C44 C22 122.7(5) . . ?
C45 C44 C22 121.2(5) . . ?
F16 C45 C46 117.5(5) . . ?
F16 C45 C44 119.5(5) . . ?
C46 C45 C44 123.0(6) . . ?
F17 C46 C45 121.3(6) . . ?
F17 C46 C47 119.9(6) . . ?
C45 C46 C47 118.8(6) . . ?
F18 C47 C48 120.5(6) . . ?
F18 C47 C46 119.5(6) . . ?
C48 C47 C46 120.0(6) . . ?
F19 C48 C47 119.6(5) . . ?
F19 C48 C49 120.9(6) . . ?
C47 C48 C49 119.5(6) . . ?
F20 C49 C48 117.0(5) . . ?
F20 C49 C44 120.4(5) . . ?
C48 C49 C44 122.6(6) . . ?
C51 C50 Cl7 116.2(7) . . ?
C50 C51 Cl8 117.3(7) . . ?
C54 C53 Cl9 94.5(9) . . ?
C53 C54 Cl10 92.0(8) . . ?
C56 C55 C60 115.7(5) . . ?
C56 C55 C17 123.6(5) . . ?
C60 C55 C17 120.7(5) . . ?
F21 C56 C55 119.6(5) . . ?
F21 C56 C57 117.3(5) . . ?
C55 C56 C57 123.1(6) . . ?
F22 C57 C58 119.9(5) . . ?
F22 C57 C56 121.1(6) . . ?
C58 C57 C56 119.0(5) . . ?
F23 C58 C57 120.7(6) . . ?
F23 C58 C59 119.4(6) . . ?
C57 C58 C59 119.9(6) . . ?
F24 C59 C58 119.5(6) . . ?
F24 C59 C60 120.4(6) . . ?
C58 C59 C60 120.1(6) . . ?
F25 C60 C59 118.5(6) . . ?
F25 C60 C55 119.3(5) . . ?
C59 C60 C55 122.2(5) . . ?
C3 S1 C6 92.3(3) . . ?
C11 S2 C8 92.6(3) . . ?
C18 S3 C21 94.0(3) . . ?
C16 S4 C13 92.3(3) . . ?
C1 S5 C23 93.0(3) 2_756 . ?
Cl3 Sb1 Cl6 91.35(11) . . ?
Cl3 Sb1 Cl5 91.05(9) . . ?
Cl6 Sb1 Cl5 177.60(9) . . ?
Cl3 Sb1 Cl4 91.43(9) . . ?
Cl6 Sb1 Cl4 89.92(7) . . ?
Cl5 Sb1 Cl4 89.88(6) . . ?
Cl3 Sb1 Cl2 91.32(8) . . ?
Cl6 Sb1 Cl2 89.69(7) . . ?
Cl5 Sb1 Cl2 90.40(6) . . ?
Cl4 Sb1 Cl2 177.23(8) . . ?
Cl3 Sb1 Cl1 178.38(9) . . ?
Cl6 Sb1 Cl1 89.11(9) . . ?
Cl5 Sb1 Cl1 88.49(6) . . ?
Cl4 Sb1 Cl1 90.12(8) . . ?
Cl2 Sb1 Cl1 87.13(7) . . ?

loop_
_geom_bond_atom_site_label_1
_geom_bond_atom_site_label_2
_geom_bond_distance
_geom_bond_site_symmetry_2
_geom_bond_publ_flag
C1 C2 1.382(8) . ?
C1 C25 1.434(8) 2_756 ?
C1 S5 1.744(5) 2_756 ?
C2 C3 1.421(8) . ?
C2 C26 1.497(8) . ?
C3 C4 1.402(8) . ?
C3 S1 1.726(6) . ?
C4 C5 1.362(8) . ?
C5 C6 1.410(8) . ?
C6 C7 1.411(8) . ?
C6 S1 1.730(6) . ?
C7 C8 1.390(8) . ?
C7 C32 1.496(7) . ?
C8 C9 1.402(8) . ?
C8 S2 1.736(6) . ?
C9 C10 1.369(8) . ?
C10 C11 1.411(8) . ?
C11 C12 1.409(8) . ?
C11 S2 1.729(6) . ?
C12 C13 1.376(8) . ?
C12 C38 1.511(8) . ?
C13 C14 1.424(8) . ?
C13 S4 1.752(5) . ?
C14 C15 1.343(8) . ?
C15 C16 1.427(8) . ?
C16 C17 1.377(8) . ?
C16 S4 1.747(6) . ?
C17 C18 1.434(8) . ?
C17 C55 1.490(8) . ?
C18 C19 1.377(9) . ?
C18 S3 1.711(6) . ?
C19 C20 1.390(10) . ?
C20 C21 1.379(10) . ?
C21 C22 1.445(8) . ?
C21 S3 1.717(6) . ?
C22 C23 1.366(8) . ?
C22 C44 1.498(8) . ?
C23 C24 1.433(8) . ?
C23 S5 1.746(6) . ?
C24 C25 1.349(8) . ?
C26 C27 1.379(9) . ?
C26 C31 1.383(9) . ?
C27 F1 1.339(7) . ?
C27 C28 1.383(8) . ?
C28 F2 1.336(7) . ?
C28 C29 1.369(9) . ?
C29 F3 1.344(7) . ?
C29 C30 1.360(9) . ?
C30 F4 1.337(7) . ?
C30 C31 1.365(8) . ?
C31 F5 1.336(7) . ?
C32 C37 1.375(8) . ?
C32 C33 1.379(8) . ?
C33 F6 1.337(7) . ?
C33 C34 1.375(9) . ?
C34 F7 1.344(8) . ?
C34 C35 1.360(10) . ?
C35 F8 1.333(7) . ?
C35 C36 1.366(10) . ?
C36 F9 1.336(7) . ?
C36 C37 1.376(8) . ?
C37 F10 1.335(7) . ?
C38 C43 1.360(9) . ?
C38 C39 1.383(8) . ?
C39 F11 1.332(7) . ?
C39 C40 1.387(9) . ?
C40 F12 1.335(8) . ?
C40 C41 1.362(10) . ?
C41 F13 1.341(7) . ?
C41 C42 1.355(10) . ?
C42 F14 1.347(8) . ?
C42 C43 1.384(9) . ?
C43 F15 1.334(7) . ?
C44 C49 1.378(8) . ?
C44 C45 1.381(8) . ?
C45 F16 1.344(7) . ?
C45 C46 1.376(9) . ?
C46 F17 1.335(7) . ?
C46 C47 1.382(9) . ?
C47 F18 1.339(7) . ?
C47 C48 1.369(9) . ?
C48 F19 1.342(7) . ?
C48 C49 1.376(8) . ?
C49 F20 1.337(7) . ?
C50 C51 1.414(12) . ?
C50 Cl7 1.723(9) . ?
C51 Cl8 1.801(11) . ?
C53 C54 1.394(12) . ?
C53 Cl9 2.045(13) . ?
C54 Cl10 1.939(16) . ?
C55 C56 1.372(8) . ?
C55 C60 1.382(8) . ?
C56 F21 1.345(7) . ?
C56 C57 1.381(8) . ?
C57 F22 1.336(6) . ?
C57 C58 1.359(9) . ?
C58 F23 1.341(7) . ?
C58 C59 1.361(9) . ?
C59 F24 1.353(7) . ?
C59 C60 1.371(9) . ?
C60 F25 1.340(7) . ?
Cl1 Sb1 2.397(2) . ?
Cl2 Sb1 2.3628(18) . ?
Cl3 Sb1 2.333(2) . ?
Cl4 Sb1 2.3591(19) . ?
Cl5 Sb1 2.3464(19) . ?
Cl6 Sb1 2.346(2) . ?
